data_2216845
loop_
_publ_author_name
'You Peng'
'Ze-Yuan Deng'
'Shao-Jie Lang'
'Dong-Mei Xiong'

_publ_section_title
;
 3-(4-Hydroxyphenyl)-7-(phenylsulfonyl)-4<i>H</i>-chromen-4-one
;
_journal_coeditor_code XU2361
_journal_issue 12
_journal_name_full 'Acta Crystallographica Section E'
_journal_page_first o4787
_journal_page_last o4787
_journal_paper_doi 10.1107/S1600536807057844
_journal_volume 63
_journal_year 2007
_chemical_formula_iupac 'C21 H14 O6 S'
_chemical_formula_moiety 'C21 H14 O6 S'
_chemical_formula_sum 'C21 H14 O6 S'
_chemical_formula_weight 394.37
_chemical_melting_point 269.0(10)
_chemical_name_systematic
;
3-(4-Hydroxyphenyl)-7-(phenylsulfonyl)-4H-chromen-4-one
;
_space_group_IT_number 14
_symmetry_cell_setting monoclinic
_symmetry_space_group_name_Hall '-P 2yn'
_symmetry_space_group_name_H-M 'P 1 21/n 1'
_atom_sites_solution_hydrogens geom
_atom_sites_solution_primary direct
_atom_sites_solution_secondary difmap
_audit_creation_method SHELXL-97
_cell_angle_alpha 90.00
_cell_angle_beta 91.8910(10)
_cell_angle_gamma 90.00
_cell_formula_units_Z 4
_cell_length_a 6.1408(3)
_cell_length_b 13.0272(7)
_cell_length_c 22.7381(12)
_cell_measurement_temperature 293(2)
_cell_measurement_theta_max 24.18
_cell_measurement_theta_min 2.66
_cell_volume 1818.00(16)
_computing_cell_refinement 'SAINT (Bruker, 1998)'
_computing_data_collection 'SMART (Bruker, 1998)'
_computing_data_reduction 'SAINT (Bruker, 1998)'
_computing_molecular_graphics 'SHELXTL (Bruker, 1998)'
_computing_publication_material 'SHELXTL (Bruker, 1998)'
_computing_structure_refinement 'SHELXL97 (Sheldrick, 1997)'
_computing_structure_solution 'SHELXS97 (Sheldrick, 1997)'
_diffrn_ambient_temperature 293(2)
_diffrn_measured_fraction_theta_full 0.976
_diffrn_measured_fraction_theta_max 0.943
_diffrn_measurement_device_type 'Bruker SMART CCD area-detector'
_diffrn_measurement_method '\f and \w scans'
_diffrn_radiation_monochromator graphite
_diffrn_radiation_source 'fine-focus sealed tube'
_diffrn_radiation_type MoK\a
_diffrn_radiation_wavelength 0.71073
_diffrn_reflns_av_R_equivalents 0.0370
_diffrn_reflns_av_sigmaI/netI 0.0630
_diffrn_reflns_limit_h_max 8
_diffrn_reflns_limit_h_min -7
_diffrn_reflns_limit_k_max 17
_diffrn_reflns_limit_k_min -17
_diffrn_reflns_limit_l_max 30
_diffrn_reflns_limit_l_min -30
_diffrn_reflns_number 13556
_diffrn_reflns_theta_full 25.00
_diffrn_reflns_theta_max 28.43
_diffrn_reflns_theta_min 1.80
_diffrn_standards_number 0
_exptl_absorpt_coefficient_mu 0.215
_exptl_absorpt_correction_T_max 0.970
_exptl_absorpt_correction_T_min 0.868
_exptl_absorpt_correction_type multi-scan
_exptl_absorpt_process_details '(SADABS; Sheldrick, 1996)'
_exptl_crystal_colour yellow
_exptl_crystal_density_diffrn 1.441
_exptl_crystal_density_method 'not measured'
_exptl_crystal_description block
_exptl_crystal_F_000 816
_exptl_crystal_size_max 0.35
_exptl_crystal_size_mid 0.26
_exptl_crystal_size_min 0.14
_refine_diff_density_max 0.165
_refine_diff_density_min -0.320
_refine_ls_extinction_method none
_refine_ls_goodness_of_fit_ref 1.071
_refine_ls_hydrogen_treatment constr
_refine_ls_matrix_type full
_refine_ls_number_parameters 253
_refine_ls_number_reflns 4314
_refine_ls_number_restraints 0
_refine_ls_restrained_S_all 1.071
_refine_ls_R_factor_all 0.0867
_refine_ls_R_factor_gt 0.0464
_refine_ls_shift/su_max 0.002
_refine_ls_shift/su_mean 0.000
_refine_ls_structure_factor_coef Fsqd
_refine_ls_weighting_details 'calc w=1/[\s^2^(Fo^2^)+(0.0558P)^2^+0.1514P] where P=(Fo^2^+2Fc^2^)/3'
_refine_ls_weighting_scheme calc
_refine_ls_wR_factor_gt 0.1254
_refine_ls_wR_factor_ref 0.1449
_reflns_number_gt 2478
_reflns_number_total 4314
_reflns_threshold_expression I>2\s(I)
_cod_data_source_file xu2361.cif
_cod_data_source_block I
_cod_depositor_comments
;
The following automatic conversions were performed:
'_symmetry_cell_setting' value 'Monoclinic' changed to 'monoclinic'
according to '/home/saulius/struct/CIF-dictionaries/cif_core.dic'
dictionary named 'cif_core.dic' version 2.4.1 from 2010-06-29.

Automatic conversion script
Id: cif_fix_enum 1527 2010-12-29 10:47:43Z saulius 

The following automatic conversions were performed:

'_chemical_melting_point' value '268-270' was changed to '269.0(10)'
- the average value was taken and precision was estimated.

Automatic conversion script
Id: cif_fix_values 1646 2011-03-28 12:23:43Z adriana 

The following automatic conversions were performed:

'_chemical_melting_point' value '268-270' was changed to '269.0(10)'
- the average value was taken and precision was
estimated.

'_symmetry_cell_setting' value 'Monoclinic' changed to
'monoclinic' according to
/home/saulius/struct/CIF-dictionaries/cif_core.dic dictionary named
'cif_core.dic' version 2.4.1 from 2010-06-29.

Automatic conversion script
Id: cif_fix_values 1715 2011-07-08 13:25:40Z adriana 
;
_cod_original_sg_symbol_H-M 'P 21/n'
_cod_database_code 2216845
_cod_database_fobs_code 2216845

loop_
_symmetry_equiv_pos_as_xyz
'x, y, z'
'-x+1/2, y+1/2, -z+1/2'
'-x, -y, -z'
'x-1/2, -y-1/2, z-1/2'

loop_
_atom_site_type_symbol
_atom_site_label
_atom_site_fract_x
_atom_site_fract_y
_atom_site_fract_z
_atom_site_U_iso_or_equiv
_atom_site_adp_type
_atom_site_calc_flag
_atom_site_refinement_flags
_atom_site_occupancy
C C1 0.0869(4) -0.33515(15) 0.72589(9) 0.0568(5) Uani d . 1
C C2 0.2690(4) -0.27307(17) 0.73315(10) 0.0663(6) Uani d . 1
H H2B 0.3878 -0.2821 0.7093 0.080 Uiso calc R 1
C C3 0.2735(4) -0.19784(16) 0.77581(9) 0.0609(5) Uani d . 1
H H3A 0.3967 -0.1568 0.7806 0.073 Uiso calc R 1
C C4 0.0992(3) -0.18196(14) 0.81162(8) 0.0505(5) Uani d . 1
C C5 -0.0829(4) -0.24414(15) 0.80349(9) 0.0576(5) Uani d . 1
H H5A -0.2026 -0.2345 0.8269 0.069 Uiso calc R 1
C C6 -0.0885(4) -0.32037(15) 0.76103(9) 0.0585(5) Uani d . 1
H H6B -0.2113 -0.3617 0.7562 0.070 Uiso calc R 1
C C7 0.2899(4) -0.09870(16) 0.89349(10) 0.0662(6) Uani d . 1
H H7A 0.3915 -0.1509 0.8892 0.079 Uiso calc R 1
C C8 0.1129(3) -0.10184(14) 0.85800(8) 0.0516(5) Uani d . 1
C C9 -0.0542(4) -0.02307(15) 0.86390(8) 0.0540(5) Uani d . 1
C C10 -0.0039(4) 0.05562(15) 0.90851(8) 0.0549(5) Uani d . 1
C C11 -0.1410(4) 0.13926(17) 0.91859(11) 0.0706(6) Uani d . 1
H H11A -0.2717 0.1451 0.8970 0.085 Uiso calc R 1
C C12 -0.0862(4) 0.21275(19) 0.95980(10) 0.0751(7) Uani d . 1
H H12A -0.1767 0.2689 0.9654 0.090 Uiso calc R 1
C C13 0.1040(4) 0.20204(16) 0.99268(9) 0.0639(6) Uani d . 1
C C14 0.2446(4) 0.12272(16) 0.98480(9) 0.0680(6) Uani d . 1
H H14A 0.3737 0.1171 1.0071 0.082 Uiso calc R 1
C C15 0.1870(4) 0.05051(15) 0.94200(9) 0.0587(5) Uani d . 1
C C16 0.3035(4) 0.43441(15) 1.08865(9) 0.0612(6) Uani d . 1
C C17 0.1139(5) 0.48937(19) 1.09136(11) 0.0829(8) Uani d . 1
H H17A 0.0034 0.4812 1.0628 0.099 Uiso calc R 1
C C18 0.0902(6) 0.5571(2) 1.13742(13) 0.1043(10) Uani d . 1
H H18A -0.0386 0.5941 1.1402 0.125 Uiso calc R 1
C C19 0.2521(8) 0.5704(2) 1.17862(14) 0.1068(11) Uani d . 1
H H19A 0.2352 0.6175 1.2088 0.128 Uiso calc R 1
C C20 0.4413(6) 0.5145(3) 1.17591(12) 0.1038(10) Uani d . 1
H H20A 0.5511 0.5233 1.2046 0.125 Uiso calc R 1
C C21 0.4693(5) 0.4449(2) 1.13051(11) 0.0803(7) Uani d . 1
H H21A 0.5965 0.4064 1.1284 0.096 Uiso calc R 1
O O1 0.5432(3) 0.30065(15) 1.03724(8) 0.0927(6) Uani d . 1
O O2 0.3030(3) 0.40496(13) 0.97484(7) 0.0860(5) Uani d . 1
O O3 0.1485(3) 0.27485(12) 1.03782(6) 0.0761(5) Uani d . 1
O O4 0.3361(3) -0.02712(11) 0.93507(7) 0.0760(5) Uani d . 1
O O5 -0.2233(3) -0.02273(12) 0.83326(7) 0.0742(5) Uani d . 1
O O6 0.0906(3) -0.40877(12) 0.68330(7) 0.0800(5) Uani d . 1
H H6A -0.0266 -0.4389 0.6817 0.120 Uiso calc R 1
S S1 0.34440(10) 0.35395(4) 1.02870(2) 0.0632(2) Uani d . 1

loop_
_atom_site_aniso_label
_atom_site_aniso_U_11
_atom_site_aniso_U_22
_atom_site_aniso_U_33
_atom_site_aniso_U_12
_atom_site_aniso_U_13
_atom_site_aniso_U_23
C1 0.0578(13) 0.0487(10) 0.0637(12) -0.0001(9) 0.0000(10) -0.0077(9)
C2 0.0549(14) 0.0698(14) 0.0748(14) -0.0054(11) 0.0117(11) -0.0147(12)
C3 0.0559(13) 0.0570(12) 0.0699(13) -0.0089(10) 0.0015(10) -0.0078(10)
C4 0.0579(13) 0.0434(10) 0.0501(10) -0.0001(9) -0.0005(9) 0.0028(8)
C5 0.0591(14) 0.0552(11) 0.0589(12) -0.0020(10) 0.0095(10) 0.0012(9)
C6 0.0547(13) 0.0509(11) 0.0702(13) -0.0073(9) 0.0039(10) -0.0004(10)
C7 0.0804(17) 0.0491(11) 0.0679(13) 0.0139(11) -0.0152(12) -0.0079(10)
C8 0.0617(13) 0.0455(10) 0.0474(10) 0.0012(9) -0.0001(9) 0.0054(8)
C9 0.0606(14) 0.0519(11) 0.0495(10) 0.0016(10) 0.0025(10) 0.0004(9)
C10 0.0615(13) 0.0539(11) 0.0497(10) 0.0026(9) 0.0091(9) 0.0004(9)
C11 0.0595(14) 0.0739(14) 0.0784(15) 0.0075(11) 0.0050(11) -0.0190(12)
C12 0.0702(17) 0.0722(15) 0.0838(16) 0.0087(12) 0.0178(13) -0.0202(13)
C13 0.0827(17) 0.0595(13) 0.0502(11) -0.0064(11) 0.0138(11) -0.0107(10)
C14 0.0893(17) 0.0593(13) 0.0546(12) 0.0023(12) -0.0097(11) -0.0062(10)
C15 0.0755(15) 0.0515(11) 0.0490(11) 0.0092(10) -0.0014(10) -0.0005(9)
C16 0.0792(16) 0.0512(11) 0.0532(11) -0.0038(11) 0.0051(11) -0.0004(9)
C17 0.111(2) 0.0705(15) 0.0670(15) 0.0240(15) 0.0001(14) -0.0083(12)
C18 0.148(3) 0.0760(18) 0.091(2) 0.0253(19) 0.025(2) -0.0175(16)
C19 0.165(4) 0.0735(18) 0.083(2) -0.024(2) 0.031(2) -0.0283(16)
C20 0.126(3) 0.113(2) 0.0724(18) -0.049(2) 0.0073(17) -0.0213(17)
C21 0.0835(19) 0.0839(17) 0.0735(15) -0.0187(14) 0.0048(13) -0.0070(13)
O1 0.0817(13) 0.0918(12) 0.1048(14) 0.0246(10) 0.0074(10) -0.0163(10)
O2 0.1241(15) 0.0812(11) 0.0531(9) -0.0028(10) 0.0081(9) 0.0042(8)
O3 0.0980(13) 0.0692(9) 0.0625(9) -0.0163(9) 0.0243(8) -0.0227(8)
O4 0.0939(12) 0.0599(9) 0.0718(10) 0.0223(8) -0.0319(9) -0.0154(8)
O5 0.0672(11) 0.0733(10) 0.0809(10) 0.0155(8) -0.0145(9) -0.0142(8)
O6 0.0708(11) 0.0750(10) 0.0951(12) -0.0122(8) 0.0124(9) -0.0362(9)
S1 0.0747(4) 0.0586(3) 0.0570(3) 0.0038(3) 0.0117(3) -0.0044(2)

loop_
_atom_type_symbol
_atom_type_description
_atom_type_scat_dispersion_real
_atom_type_scat_dispersion_imag
_atom_type_scat_source
C C 0.0033 0.0016 'International Tables Vol C Tables 4.2.6.8 and 6.1.1.4'
H H 0.0000 0.0000 'International Tables Vol C Tables 4.2.6.8 and 6.1.1.4'
O O 0.0106 0.0060 'International Tables Vol C Tables 4.2.6.8 and 6.1.1.4'
S S 0.1246 0.1234 'International Tables Vol C Tables 4.2.6.8 and 6.1.1.4'

loop_
_geom_angle_atom_site_label_1
_geom_angle_atom_site_label_2
_geom_angle_atom_site_label_3
_geom_angle
O6 C1 C6 122.86(19)
O6 C1 C2 117.57(19)
C6 C1 C2 119.56(19)
C3 C2 C1 119.7(2)
C3 C2 H2B 120.1
C1 C2 H2B 120.1
C2 C3 C4 121.6(2)
C2 C3 H3A 119.2
C4 C3 H3A 119.2
C3 C4 C5 118.05(18)
C3 C4 C8 119.81(18)
C5 C4 C8 122.12(18)
C6 C5 C4 120.86(19)
C6 C5 H5A 119.6
C4 C5 H5A 119.6
C1 C6 C5 120.22(19)
C1 C6 H6B 119.9
C5 C6 H6B 119.9
C8 C7 O4 126.4(2)
C8 C7 H7A 116.8
O4 C7 H7A 116.8
C7 C8 C9 118.96(18)
C7 C8 C4 118.55(18)
C9 C8 C4 122.39(18)
O5 C9 C8 122.18(18)
O5 C9 C10 122.89(19)
C8 C9 C10 114.93(18)
C15 C10 C11 116.89(19)
C15 C10 C9 120.26(18)
C11 C10 C9 122.8(2)
C12 C11 C10 121.2(2)
C12 C11 H11A 119.4
C10 C11 H11A 119.4
C13 C12 C11 119.0(2)
C13 C12 H12A 120.5
C11 C12 H12A 120.5
C14 C13 C12 122.5(2)
C14 C13 O3 119.7(2)
C12 C13 O3 117.8(2)
C13 C14 C15 117.2(2)
C13 C14 H14A 121.4
C15 C14 H14A 121.4
O4 C15 C10 121.94(18)
O4 C15 C14 115.0(2)
C10 C15 C14 123.1(2)
C17 C16 C21 121.8(2)
C17 C16 S1 119.59(18)
C21 C16 S1 118.51(19)
C16 C17 C18 118.6(3)
C16 C17 H17A 120.7
C18 C17 H17A 120.7
C19 C18 C17 120.8(3)
C19 C18 H18A 119.6
C17 C18 H18A 119.6
C18 C19 C20 120.2(3)
C18 C19 H19A 119.9
C20 C19 H19A 119.9
C19 C20 C21 120.3(3)
C19 C20 H20A 119.8
C21 C20 H20A 119.8
C16 C21 C20 118.1(3)
C16 C21 H21A 120.9
C20 C21 H21A 120.9
C13 O3 S1 117.65(13)
C7 O4 C15 117.50(17)
C1 O6 H6A 109.5
O2 S1 O1 118.79(12)
O2 S1 O3 107.52(11)
O1 S1 O3 108.38(11)
O2 S1 C16 111.67(10)
O1 S1 C16 109.52(11)
O3 S1 C16 99.05(9)

loop_
_geom_bond_atom_site_label_1
_geom_bond_atom_site_label_2
_geom_bond_distance
C1 O6 1.364(2)
C1 C6 1.376(3)
C1 C2 1.386(3)
C2 C3 1.379(3)
C2 H2B 0.9300
C3 C4 1.382(3)
C3 H3A 0.9300
C4 C5 1.388(3)
C4 C8 1.484(3)
C5 C6 1.385(3)
C5 H5A 0.9300
C6 H6B 0.9300
C7 C8 1.333(3)
C7 O4 1.351(2)
C7 H7A 0.9300
C8 C9 1.461(3)
C9 O5 1.231(2)
C9 C10 1.468(3)
C10 C15 1.378(3)
C10 C11 1.401(3)
C11 C12 1.374(3)
C11 H11A 0.9300
C12 C13 1.373(3)
C12 H12A 0.9300
C13 C14 1.362(3)
C13 O3 1.417(2)
C14 C15 1.391(3)
C14 H14A 0.9300
C15 O4 1.377(2)
C16 C17 1.370(3)
C16 C21 1.378(3)
C16 S1 1.744(2)
C17 C18 1.381(3)
C17 H17A 0.9300
C18 C19 1.354(5)
C18 H18A 0.9300
C19 C20 1.374(5)
C19 H19A 0.9300
C20 C21 1.389(4)
C20 H20A 0.9300
C21 H21A 0.9300
O1 S1 1.4122(18)
O2 S1 1.4091(17)
O3 S1 1.6027(17)
O6 H6A 0.8200

loop_
_geom_hbond_atom_site_label_D
_geom_hbond_atom_site_label_H
_geom_hbond_atom_site_label_A
_geom_hbond_site_symmetry_A
_geom_hbond_distance_DH
_geom_hbond_distance_HA
_geom_hbond_distance_DA
_geom_hbond_angle_DHA
_geom_hbond_publ_flag
O6 H6A O5 2_446 0.82 1.91 2.716(2) 169.6 yes
C7 H7A O1 3_657 0.93 2.59 3.216(5) 124.9 yes
C12 H12A O1 1_455 0.93 2.45 3.139(5) 131.3 yes
C14 H14A O4 3_657 0.93 2.47 3.345(5) 156.0 yes
C17 H17A O2 3_567 0.93 2.52 3.234(5) 133.5 yes

loop_
_geom_torsion_atom_site_label_1
_geom_torsion_atom_site_label_2
_geom_torsion_atom_site_label_3
_geom_torsion_atom_site_label_4
_geom_torsion
O6 C1 C2 C3 -179.7(2)
C6 C1 C2 C3 0.6(3)
C1 C2 C3 C4 -0.4(3)
C2 C3 C4 C5 -0.1(3)
C2 C3 C4 C8 178.48(19)
C3 C4 C5 C6 0.5(3)
C8 C4 C5 C6 -178.03(18)
O6 C1 C6 C5 -179.87(19)
C2 C1 C6 C5 -0.2(3)
C4 C5 C6 C1 -0.4(3)
O4 C7 C8 C9 -1.5(3)
O4 C7 C8 C4 175.1(2)
C3 C4 C8 C7 -48.2(3)
C5 C4 C8 C7 130.3(2)
C3 C4 C8 C9 128.2(2)
C5 C4 C8 C9 -53.2(3)
C7 C8 C9 O5 -178.6(2)
C4 C8 C9 O5 5.0(3)
C7 C8 C9 C10 2.0(3)
C4 C8 C9 C10 -174.41(17)
O5 C9 C10 C15 179.2(2)
C8 C9 C10 C15 -1.4(3)
O5 C9 C10 C11 -2.0(3)
C8 C9 C10 C11 177.38(19)
C15 C10 C11 C12 0.3(3)
C9 C10 C11 C12 -178.5(2)
C10 C11 C12 C13 -1.8(4)
C11 C12 C13 C14 2.1(4)
C11 C12 C13 O3 -175.4(2)
C12 C13 C14 C15 -0.8(3)
O3 C13 C14 C15 176.60(18)
C11 C10 C15 O4 -178.69(19)
C9 C10 C15 O4 0.1(3)
C11 C10 C15 C14 0.9(3)
C9 C10 C15 C14 179.78(19)
C13 C14 C15 O4 179.0(2)
C13 C14 C15 C10 -0.7(3)
C21 C16 C17 C18 0.2(4)
S1 C16 C17 C18 -176.3(2)
C16 C17 C18 C19 1.1(4)
C17 C18 C19 C20 -1.6(5)
C18 C19 C20 C21 0.9(5)
C17 C16 C21 C20 -0.9(4)
S1 C16 C21 C20 175.61(18)
C19 C20 C21 C16 0.3(4)
C14 C13 O3 S1 71.8(2)
C12 C13 O3 S1 -110.7(2)
C8 C7 O4 C15 0.1(3)
C10 C15 O4 C7 0.6(3)
C14 C15 O4 C7 -179.11(19)
C13 O3 S1 O2 55.51(18)
C13 O3 S1 O1 -74.07(18)
C13 O3 S1 C16 171.77(17)
C17 C16 S1 O2 50.1(2)
C21 C16 S1 O2 -126.49(19)
C17 C16 S1 O1 -176.26(19)
C21 C16 S1 O1 7.2(2)
C17 C16 S1 O3 -63.0(2)
C21 C16 S1 O3 120.47(19)

loop_
_cod_related_entry_id
_cod_related_entry_database
_cod_related_entry_code
1 ChemSpider 21120172
